data_4074063
loop_
_publ_author_name
'Vela, Javier'
'Lief, Graham R.'
'Shen, Zhongliang'
'Jordan, Richard F.'

_publ_section_title
;
 Ethylene Polymerization by Palladium Alkyl Complexes Containing
 Bis(aryl)phosphino-toluenesulfonate Ligands
;
_journal_issue 26
_journal_name_full Organometallics
_journal_page_first 6624
_journal_paper_doi 10.1021/om700869c
_journal_volume 26
_journal_year 2007
_chemical_formula_moiety 'C30 H36 N O5 P Pd S Si, C1.5 H3 Cl3'
_chemical_formula_sum 'C31.5 H39 Cl3 N O5 P Pd S Si'
_chemical_formula_weight 815.53
_chemical_melting_point 459
_chemical_name_common 1a
_chemical_name_systematic
; 
 ? 
;
_space_group_IT_number 14
_symmetry_cell_setting monoclinic
_symmetry_space_group_name_Hall '-P 2ybc'
_symmetry_space_group_name_H-M 'P 1 21/c 1'
_atom_sites_solution_hydrogens geom
_atom_sites_solution_primary direct
_atom_sites_solution_secondary difmap
_audit_creation_method SHELXL-97
_cell_angle_alpha 90.00
_cell_angle_beta 104.454(3)
_cell_angle_gamma 90.00
_cell_formula_units_Z 4
_cell_length_a 12.269(2)
_cell_length_b 18.043(3)
_cell_length_c 16.306(3)
_cell_measurement_reflns_used 33584
_cell_measurement_temperature 80(2)
_cell_measurement_theta_max 25.03
_cell_measurement_theta_min 1.71
_cell_volume 3495.4(10)
_computing_structure_refinement 'SHELXL-97 (Sheldrick, 1997)'
_computing_structure_solution 'SHELXS-97 (Sheldrick, 1990)'
_diffrn_ambient_temperature 80(2)
_diffrn_measured_fraction_theta_full 1.000
_diffrn_measured_fraction_theta_max 1.000
_diffrn_radiation_monochromator graphite
_diffrn_radiation_source 'fine-focus sealed tube'
_diffrn_radiation_type MoK\a
_diffrn_radiation_wavelength 0.71073
_diffrn_reflns_av_R_equivalents 0.0294
_diffrn_reflns_av_sigmaI/netI 0.0273
_diffrn_reflns_limit_h_max 14
_diffrn_reflns_limit_h_min -14
_diffrn_reflns_limit_k_max 21
_diffrn_reflns_limit_k_min -21
_diffrn_reflns_limit_l_max 19
_diffrn_reflns_limit_l_min -19
_diffrn_reflns_number 33584
_diffrn_reflns_theta_full 25.03
_diffrn_reflns_theta_max 25.03
_diffrn_reflns_theta_min 1.71
_exptl_absorpt_coefficient_mu 0.940
_exptl_absorpt_correction_T_max 0.87
_exptl_absorpt_correction_T_min 0.794
_exptl_absorpt_correction_type multi-scan
_exptl_absorpt_process_details
; 
Blessing,R. H. Acta Cryst. 1995, A51, 33-38 
;
_exptl_crystal_colour colorless
_exptl_crystal_density_diffrn 1.556
_exptl_crystal_density_meas ?
_exptl_crystal_density_method 'not measured'
_exptl_crystal_description irregular
_exptl_crystal_F_000 1675
_exptl_crystal_size_max 0.25
_exptl_crystal_size_mid 0.20
_exptl_crystal_size_min 0.15
_refine_diff_density_max 2.121
_refine_diff_density_min -0.886
_refine_diff_density_rms 0.086
_refine_ls_extinction_method none
_refine_ls_goodness_of_fit_ref 1.023
_refine_ls_hydrogen_treatment mixed
_refine_ls_matrix_type full
_refine_ls_number_parameters 421
_refine_ls_number_reflns 6177
_refine_ls_number_restraints 0
_refine_ls_restrained_S_all 1.023
_refine_ls_R_factor_all 0.0366
_refine_ls_R_factor_gt 0.0325
_refine_ls_shift/su_max 0.002
_refine_ls_shift/su_mean 0.000
_refine_ls_structure_factor_coef Fsqd
_refine_ls_weighting_details 'calc w=1/[\s^2^(Fo^2^)+(0.0583P)^2^+2.8405P] where P=(Fo^2^+2Fc^2^)/3'
_refine_ls_weighting_scheme calc
_refine_ls_wR_factor_gt 0.0918
_refine_ls_wR_factor_ref 0.0936
_reflns_number_gt 5467
_reflns_number_total 6177
_reflns_threshold_expression >2sigma(I)
_cod_data_source_file om700869c-file003.cif
_cod_data_source_block gram01s
_cod_depositor_comments
;
The following automatic conversions were performed:

'_symmetry_cell_setting' value 'Monoclinic' changed to 'monoclinic'
according to /home/saulius/struct/CIF-dictionaries/cif_core.dic
dictionary named 'cif_core.dic' version 2.4.1 from 2010-06-29.

Automatic conversion script
Id: cif_fix_values 1715 2011-07-08 13:25:40Z adriana 

The following automatic conversions were performed:

'_exptl_crystal_density_meas' value 'not measured' was changed to '?'
- the value is perceived as not measured.

Automatic conversion script
Id: cif_fix_values 3008 2015-01-20 13:52:24Z robertas 
;
_cod_original_cell_volume 3495.6(11)
_cod_original_sg_symbol_H-M P2(1)/c
_cod_database_code 4074063

loop_
_symmetry_equiv_pos_as_xyz
'x, y, z'
'-x, y+1/2, -z+1/2'
'-x, -y, -z'
'x, -y-1/2, z-1/2'

loop_
_atom_site_label
_atom_site_type_symbol
_atom_site_fract_x
_atom_site_fract_y
_atom_site_fract_z
_atom_site_U_iso_or_equiv
_atom_site_adp_type
_atom_site_occupancy
_atom_site_symmetry_multiplicity
_atom_site_calc_flag
_atom_site_refinement_flags
C1 C 0.6130(3) -0.02488(17) 0.4245(2) 0.0231(7) Uani 1 1 d .
H1 H 0.5558 -0.0088 0.3772 0.028 Uiso 1 1 calc R
C2 C 0.5853(3) -0.07516(18) 0.4800(2) 0.0314(8) Uani 1 1 d .
H2 H 0.5108 -0.0938 0.4706 0.038 Uiso 1 1 calc R
C3 C 0.6683(3) -0.09770(19) 0.5495(2) 0.0349(9) Uani 1 1 d .
H3 H 0.6518 -0.1318 0.5891 0.042 Uiso 1 1 calc R
C4 C 0.7743(3) -0.07013(18) 0.5602(2) 0.0325(8) Uani 1 1 d .
H4 H 0.8327 -0.0847 0.6076 0.039 Uiso 1 1 calc R
C5 C 0.7962(3) -0.02105(17) 0.5018(2) 0.0242(7) Uani 1 1 d .
H5 H 0.8707 -0.0028 0.5096 0.029 Uiso 1 1 calc R
C6 C 0.8978(2) 0.03566(16) 0.34815(19) 0.0180(6) Uani 1 1 d .
H6A H 0.9380 0.0697 0.3182 0.022 Uiso 1 1 calc R
H6B H 0.9403 0.0346 0.4083 0.022 Uiso 1 1 calc R
C7 C 0.7678(3) -0.11270(18) 0.2901(2) 0.0286(8) Uani 1 1 d .
H7A H 0.7055 -0.0843 0.2546 0.043 Uiso 1 1 calc R
H7B H 0.7533 -0.1212 0.3458 0.043 Uiso 1 1 calc R
H7C H 0.7743 -0.1605 0.2630 0.043 Uiso 1 1 calc R
C8 C 1.0170(3) -0.11539(19) 0.3721(2) 0.0328(8) Uani 1 1 d .
H8A H 1.0033 -0.1202 0.4286 0.049 Uiso 1 1 calc R
H8B H 1.0892 -0.0904 0.3767 0.049 Uiso 1 1 calc R
H8C H 1.0190 -0.1647 0.3474 0.049 Uiso 1 1 calc R
C9 C 0.9355(3) -0.0523(2) 0.1978(2) 0.0346(8) Uani 1 1 d .
H9A H 0.9540 -0.1016 0.1797 0.052 Uiso 1 1 calc R
H9B H 1.0000 -0.0192 0.2025 0.052 Uiso 1 1 calc R
H9C H 0.8703 -0.0324 0.1561 0.052 Uiso 1 1 calc R
C10 C 0.9054(2) 0.19102(16) 0.25293(19) 0.0167(6) Uani 1 1 d .
C11 C 0.9635(3) 0.16942(17) 0.1938(2) 0.0204(6) Uani 1 1 d .
H11 H 0.9236 0.1471 0.1423 0.025 Uiso 1 1 calc R
C12 C 1.0786(3) 0.17992(17) 0.2086(2) 0.0241(7) Uani 1 1 d .
H12 H 1.1173 0.1646 0.1678 0.029 Uiso 1 1 calc R
C13 C 1.1363(3) 0.21268(17) 0.2829(2) 0.0240(7) Uani 1 1 d .
H13 H 1.2152 0.2199 0.2931 0.029 Uiso 1 1 calc R
C14 C 1.0813(2) 0.23531(17) 0.3427(2) 0.0213(7) Uani 1 1 d .
H14 H 1.1219 0.2585 0.3935 0.026 Uiso 1 1 calc R
C15 C 0.9660(2) 0.22384(16) 0.32827(19) 0.0185(6) Uani 1 1 d .
C16 C 0.9640(3) 0.2745(2) 0.4628(2) 0.0357(9) Uani 1 1 d .
H16A H 1.0202 0.2397 0.4945 0.054 Uiso 1 1 calc R
H16B H 0.9105 0.2869 0.4965 0.054 Uiso 1 1 calc R
H16C H 1.0016 0.3198 0.4510 0.054 Uiso 1 1 calc R
C17 C 0.7142(2) 0.12692(17) 0.13547(19) 0.0196(6) Uani 1 1 d .
C18 C 0.6815(3) 0.05315(19) 0.1232(2) 0.0252(7) Uani 1 1 d .
H18 H 0.6864 0.0221 0.1710 0.030 Uiso 1 1 calc R
C19 C 0.6422(3) 0.0241(2) 0.0433(2) 0.0334(8) Uani 1 1 d .
H19 H 0.6203 -0.0264 0.0360 0.040 Uiso 1 1 calc R
C20 C 0.6349(3) 0.0692(2) -0.0262(2) 0.0368(9) Uani 1 1 d .
H20 H 0.6082 0.0492 -0.0814 0.044 Uiso 1 1 calc R
C21 C 0.6656(3) 0.1426(2) -0.0169(2) 0.0290(8) Uani 1 1 d .
H21 H 0.6596 0.1731 -0.0653 0.035 Uiso 1 1 calc R
C22 C 0.7054(2) 0.17180(18) 0.06404(19) 0.0210(7) Uani 1 1 d .
C23 C 0.7003(3) 0.2958(2) 0.0115(2) 0.0305(8) Uani 1 1 d .
H23A H 0.7370 0.2854 -0.0342 0.046 Uiso 1 1 calc R
H23B H 0.7192 0.3461 0.0328 0.046 Uiso 1 1 calc R
H23C H 0.6185 0.2914 -0.0102 0.046 Uiso 1 1 calc R
C24 C 0.6779(2) 0.24433(16) 0.24716(18) 0.0170(6) Uani 1 1 d .
C25 C 0.5681(2) 0.23925(17) 0.25777(18) 0.0181(6) Uani 1 1 d .
C26 C 0.5065(3) 0.30339(18) 0.25944(19) 0.0219(7) Uani 1 1 d .
H26 H 0.4317 0.3000 0.2655 0.026 Uiso 1 1 calc R
C27 C 0.5527(3) 0.37198(18) 0.25234(19) 0.0237(7) Uani 1 1 d .
H27 H 0.5091 0.4153 0.2536 0.028 Uiso 1 1 calc R
C28 C 0.6619(3) 0.37884(17) 0.2433(2) 0.0233(7) Uani 1 1 d .
C29 C 0.7226(3) 0.31401(17) 0.24020(19) 0.0209(7) Uani 1 1 d .
H29 H 0.7970 0.3177 0.2331 0.025 Uiso 1 1 calc R
C30 C 0.7121(3) 0.45321(19) 0.2372(3) 0.0374(9) Uani 1 1 d .
H30A H 0.7831 0.4577 0.2807 0.056 Uiso 1 1 calc R
H30B H 0.6598 0.4918 0.2456 0.056 Uiso 1 1 calc R
H30C H 0.7266 0.4590 0.1810 0.056 Uiso 1 1 calc R
C31 C 0.3926(4) 0.1928(3) 0.0404(3) 0.0695(16) Uani 1 1 d .
H31A H 0.4624 0.2207 0.0655 0.083 Uiso 1 1 calc R
H31B H 0.4039 0.1412 0.0614 0.083 Uiso 1 1 calc R
C32 C 0.0863(8) 0.9721(5) 0.0161(6) 0.041(2) Uani 0.50 1 d P
H32A H 0.1212 0.9515 -0.0275 0.050 Uiso 0.50 1 calc PR
H32B H 0.1003 0.9370 0.0643 0.050 Uiso 0.50 1 calc PR
Cl1 Cl 0.28186(9) 0.23202(7) 0.07449(6) 0.0523(3) Uani 1 1 d .
Cl2 Cl 0.37115(10) 0.19222(7) -0.06742(6) 0.0580(3) Uani 1 1 d .
Cl3 Cl 0.1491(2) 1.05920(12) 0.05127(15) 0.0561(6) Uani 0.50 1 d P
Cl4 Cl 0.0594(2) 1.0183(2) 0.02642(17) 0.0672(7) Uani 0.50 1 d P
N1 N 0.7173(2) 0.00210(13) 0.43468(15) 0.0175(5) Uani 1 1 d .
O1 O 0.90517(17) 0.24135(12) 0.38502(13) 0.0216(5) Uani 1 1 d .
O2 O 0.73866(18) 0.24350(12) 0.07907(13) 0.0249(5) Uani 1 1 d .
O3 O 0.58188(16) 0.12181(11) 0.34980(13) 0.0191(4) Uani 1 1 d .
O4 O 0.39777(17) 0.17163(13) 0.28977(14) 0.0257(5) Uani 1 1 d .
O5 O 0.49871(17) 0.10816(13) 0.20005(13) 0.0250(5) Uani 1 1 d .
P1 P 0.76197(6) 0.16090(4) 0.24316(5) 0.01554(17) Uani 1 1 d .
Pd1 Pd 0.742204(17) 0.078830(12) 0.341752(13) 0.01422(9) Uani 1 1 d .
S1 S 0.50393(6) 0.15354(4) 0.27334(5) 0.01906(17) Uani 1 1 d .
Si1 Si 0.90155(7) -0.05975(5) 0.30300(6) 0.02053(19) Uani 1 1 d .

loop_
_atom_site_aniso_label
_atom_site_aniso_U_11
_atom_site_aniso_U_22
_atom_site_aniso_U_33
_atom_site_aniso_U_23
_atom_site_aniso_U_13
_atom_site_aniso_U_12
C1 0.0234(16) 0.0217(16) 0.0261(17) 0.0007(13) 0.0099(14) 0.0007(13)
C2 0.035(2) 0.0241(18) 0.043(2) 0.0030(15) 0.0244(18) -0.0029(14)
C3 0.057(3) 0.0249(18) 0.030(2) 0.0094(15) 0.0254(18) 0.0066(17)
C4 0.044(2) 0.0271(19) 0.0247(18) 0.0074(14) 0.0050(16) 0.0055(16)
C5 0.0272(17) 0.0217(16) 0.0224(17) 0.0012(13) 0.0038(13) 0.0009(13)
C6 0.0132(14) 0.0163(15) 0.0244(16) 0.0031(12) 0.0047(12) 0.0016(12)
C7 0.0260(18) 0.0218(17) 0.041(2) -0.0077(15) 0.0135(15) -0.0029(14)
C8 0.0321(19) 0.0230(18) 0.040(2) -0.0013(15) 0.0021(16) 0.0057(15)
C9 0.036(2) 0.039(2) 0.033(2) -0.0038(16) 0.0161(16) 0.0024(17)
C10 0.0138(14) 0.0162(15) 0.0213(16) 0.0056(12) 0.0068(12) 0.0009(11)
C11 0.0193(15) 0.0203(16) 0.0232(16) 0.0031(13) 0.0081(13) 0.0006(12)
C12 0.0215(16) 0.0228(16) 0.0331(19) 0.0070(14) 0.0167(14) 0.0038(13)
C13 0.0142(15) 0.0231(16) 0.0353(19) 0.0115(14) 0.0070(14) 0.0009(13)
C14 0.0168(15) 0.0204(16) 0.0256(17) 0.0060(13) 0.0031(13) -0.0001(12)
C15 0.0178(15) 0.0166(15) 0.0223(16) 0.0049(12) 0.0069(12) 0.0007(12)
C16 0.0281(19) 0.053(2) 0.0270(19) -0.0118(17) 0.0095(15) -0.0129(17)
C17 0.0127(14) 0.0283(17) 0.0180(15) 0.0001(13) 0.0042(12) 0.0027(13)
C18 0.0226(16) 0.0293(18) 0.0240(17) -0.0004(14) 0.0062(13) -0.0018(14)
C19 0.037(2) 0.0310(19) 0.0298(19) -0.0072(15) 0.0032(16) -0.0072(16)
C20 0.038(2) 0.049(2) 0.0214(18) -0.0081(16) 0.0024(16) -0.0022(18)
C21 0.0251(18) 0.042(2) 0.0195(17) 0.0041(15) 0.0055(14) 0.0034(15)
C22 0.0144(15) 0.0302(18) 0.0197(16) 0.0027(13) 0.0065(12) 0.0030(13)
C23 0.0301(18) 0.0348(19) 0.0289(19) 0.0136(15) 0.0116(15) 0.0067(15)
C24 0.0164(15) 0.0216(16) 0.0133(14) 0.0031(12) 0.0040(12) 0.0030(12)
C25 0.0170(15) 0.0242(16) 0.0127(14) 0.0037(12) 0.0029(12) 0.0026(12)
C26 0.0173(15) 0.0312(18) 0.0183(16) 0.0066(13) 0.0063(12) 0.0061(13)
C27 0.0244(17) 0.0265(17) 0.0208(16) 0.0052(13) 0.0066(13) 0.0096(14)
C28 0.0262(17) 0.0229(17) 0.0211(16) 0.0059(13) 0.0064(13) 0.0042(13)
C29 0.0169(15) 0.0256(17) 0.0209(16) 0.0050(13) 0.0064(12) 0.0028(13)
C30 0.036(2) 0.0235(18) 0.056(2) 0.0091(17) 0.0169(18) 0.0038(16)
C31 0.070(3) 0.106(4) 0.030(2) 0.006(3) 0.009(2) 0.037(3)
C32 0.057(6) 0.029(4) 0.046(5) 0.000(4) 0.027(4) 0.013(4)
Cl1 0.0483(6) 0.0743(8) 0.0355(5) 0.0020(5) 0.0130(5) 0.0102(5)
Cl2 0.0562(7) 0.0912(9) 0.0304(5) 0.0191(5) 0.0177(5) 0.0418(6)
Cl3 0.0706(16) 0.0404(11) 0.0570(14) -0.0134(10) 0.0152(12) 0.0082(11)
Cl4 0.0569(15) 0.097(2) 0.0513(15) 0.0212(15) 0.0194(12) -0.0031(16)
N1 0.0214(13) 0.0164(12) 0.0162(13) 0.0005(10) 0.0075(10) 0.0005(10)
O1 0.0178(11) 0.0281(12) 0.0194(11) -0.0035(9) 0.0057(9) -0.0021(9)
O2 0.0287(12) 0.0270(12) 0.0196(12) 0.0081(9) 0.0073(9) 0.0005(10)
O3 0.0143(10) 0.0256(11) 0.0184(11) 0.0046(9) 0.0060(8) 0.0021(8)
O4 0.0155(11) 0.0352(13) 0.0284(12) 0.0101(10) 0.0089(9) 0.0038(9)
O5 0.0198(11) 0.0331(13) 0.0215(12) 0.0002(10) 0.0039(9) -0.0038(10)
P1 0.0124(4) 0.0192(4) 0.0159(4) 0.0018(3) 0.0051(3) 0.0003(3)
Pd1 0.01172(13) 0.01680(14) 0.01432(13) 0.00173(8) 0.00361(9) -0.00029(8)
S1 0.0124(4) 0.0263(4) 0.0191(4) 0.0051(3) 0.0051(3) 0.0008(3)
Si1 0.0175(4) 0.0193(4) 0.0255(5) -0.0014(4) 0.0069(4) 0.0009(3)

loop_
_atom_type_symbol
_atom_type_description
_atom_type_scat_dispersion_real
_atom_type_scat_dispersion_imag
_atom_type_scat_source
C C 0.0033 0.0016 'International Tables Vol C Tables 4.2.6.8 and 6.1.1.4'
H H 0.0000 0.0000 'International Tables Vol C Tables 4.2.6.8 and 6.1.1.4'
N N 0.0061 0.0033 'International Tables Vol C Tables 4.2.6.8 and 6.1.1.4'
O O 0.0106 0.0060 'International Tables Vol C Tables 4.2.6.8 and 6.1.1.4'
Si Si 0.0817 0.0704 'International Tables Vol C Tables 4.2.6.8 and 6.1.1.4'
P P 0.1023 0.0942 'International Tables Vol C Tables 4.2.6.8 and 6.1.1.4'
S S 0.1246 0.1234 'International Tables Vol C Tables 4.2.6.8 and 6.1.1.4'
Pd Pd -0.9988 1.0072 'International Tables Vol C Tables 4.2.6.8 and 6.1.1.4'
Cl Cl 0.1484 0.1585 'International Tables Vol C Tables 4.2.6.8 and 6.1.1.4'

loop_
_geom_angle_atom_site_label_1
_geom_angle_atom_site_label_2
_geom_angle_atom_site_label_3
_geom_angle
_geom_angle_site_symmetry_1
N1 C1 C2 122.7(3) .
C3 C2 C1 118.6(3) .
C4 C3 C2 118.8(3) .
C3 C4 C5 119.4(3) .
N1 C5 C4 122.9(3) .
Si1 C6 Pd1 116.37(15) .
C11 C10 C15 118.4(3) .
C11 C10 P1 120.7(2) .
C15 C10 P1 119.7(2) .
C12 C11 C10 121.2(3) .
C13 C12 C11 119.4(3) .
C12 C13 C14 121.0(3) .
C13 C14 C15 119.5(3) .
O1 C15 C14 123.8(3) .
O1 C15 C10 115.7(2) .
C14 C15 C10 120.5(3) .
C18 C17 C22 118.3(3) .
C18 C17 P1 118.4(2) .
C22 C17 P1 123.3(2) .
C19 C18 C17 121.4(3) .
C18 C19 C20 119.3(3) .
C21 C20 C19 121.2(3) .
C20 C21 C22 119.4(3) .
O2 C22 C21 123.3(3) .
O2 C22 C17 116.3(3) .
C21 C22 C17 120.4(3) .
C29 C24 C25 118.7(3) .
C29 C24 P1 120.2(2) .
C25 C24 P1 121.1(2) .
C26 C25 C24 119.5(3) .
C26 C25 S1 117.4(2) .
C24 C25 S1 123.1(2) .
C27 C26 C25 120.7(3) .
C26 C27 C28 121.1(3) .
C27 C28 C29 117.9(3) .
C27 C28 C30 120.9(3) .
C29 C28 C30 121.2(3) .
C24 C29 C28 122.0(3) .
Cl2 C31 Cl1 113.4(3) .
Cl4 C32 Cl3 110.9(6) 3_575
C5 N1 C1 117.5(3) .
C5 N1 Pd1 125.7(2) .
C1 N1 Pd1 116.8(2) .
C15 O1 C16 117.4(2) .
C22 O2 C23 117.4(2) .
S1 O3 Pd1 119.73(11) .
C10 P1 C17 105.01(14) .
C10 P1 C24 107.06(13) .
C17 P1 C24 105.25(13) .
C10 P1 Pd1 114.31(10) .
C17 P1 Pd1 113.84(10) .
C24 P1 Pd1 110.71(9) .
C6 Pd1 N1 90.81(11) .
C6 Pd1 O3 173.64(10) .
N1 Pd1 O3 83.97(8) .
C6 Pd1 P1 91.23(9) .
N1 Pd1 P1 177.94(7) .
O3 Pd1 P1 94.01(6) .
O4 S1 O5 115.59(13) .
O4 S1 O3 110.88(12) .
O5 S1 O3 111.38(13) .
O4 S1 C25 106.48(14) .
O5 S1 C25 107.80(13) .
O3 S1 C25 103.86(13) .
C7 Si1 C8 107.83(16) .
C7 Si1 C9 108.93(17) .
C8 Si1 C9 106.46(17) .
C7 Si1 C6 114.03(14) .
C8 Si1 C6 110.20(15) .
C9 Si1 C6 109.11(16) .

loop_
_geom_bond_atom_site_label_1
_geom_bond_atom_site_label_2
_geom_bond_distance
_geom_bond_site_symmetry_2
C1 N1 1.340(4) .
C1 C2 1.383(4) .
C2 C3 1.382(5) .
C3 C4 1.363(5) .
C4 C5 1.375(5) .
C5 N1 1.334(4) .
C6 Si1 1.877(3) .
C6 Pd1 2.041(3) .
C7 Si1 1.865(3) .
C8 Si1 1.868(3) .
C9 Si1 1.868(4) .
C10 C11 1.391(4) .
C10 C15 1.399(4) .
C10 P1 1.811(3) .
C11 C12 1.384(4) .
C12 C13 1.374(5) .
C13 C14 1.380(5) .
C14 C15 1.391(4) .
C15 O1 1.363(4) .
C16 O1 1.425(4) .
C17 C18 1.390(5) .
C17 C22 1.401(4) .
C17 P1 1.814(3) .
C18 C19 1.375(5) .
C19 C20 1.379(5) .
C20 C21 1.375(5) .
C21 C22 1.391(4) .
C22 O2 1.360(4) .
C23 O2 1.438(4) .
C24 C29 1.388(4) .
C24 C25 1.403(4) .
C24 P1 1.835(3) .
C25 C26 1.386(4) .
C25 S1 1.782(3) .
C26 C27 1.378(5) .
C27 C28 1.389(4) .
C28 C29 1.395(4) .
C28 C30 1.491(5) .
C31 Cl2 1.711(4) .
C31 Cl1 1.742(5) .
C32 Cl4 1.757(9) 3_575
C32 Cl3 1.781(9) .
Cl4 Cl4 1.636(6) 3_575
Cl4 C32 1.757(9) 3_575
N1 Pd1 2.130(2) .
O3 S1 1.484(2) .
O3 Pd1 2.149(2) .
O4 S1 1.431(2) .
O5 S1 1.437(2) .
P1 Pd1 2.2430(8) .

loop_
_geom_torsion_atom_site_label_1
_geom_torsion_atom_site_label_2
_geom_torsion_atom_site_label_3
_geom_torsion_atom_site_label_4
_geom_torsion
N1 C1 C2 C3 0.9(5)
C1 C2 C3 C4 -0.6(5)
C2 C3 C4 C5 -0.2(5)
C3 C4 C5 N1 0.9(5)
C15 C10 C11 C12 0.0(4)
P1 C10 C11 C12 -167.6(2)
C10 C11 C12 C13 -0.4(5)
C11 C12 C13 C14 -0.1(5)
C12 C13 C14 C15 0.9(5)
C13 C14 C15 O1 177.1(3)
C13 C14 C15 C10 -1.3(4)
C11 C10 C15 O1 -177.7(3)
P1 C10 C15 O1 -10.0(4)
C11 C10 C15 C14 0.8(4)
P1 C10 C15 C14 168.6(2)
C22 C17 C18 C19 0.5(5)
P1 C17 C18 C19 178.7(3)
C17 C18 C19 C20 -0.1(5)
C18 C19 C20 C21 -0.4(6)
C19 C20 C21 C22 0.5(5)
C20 C21 C22 O2 179.3(3)
C20 C21 C22 C17 -0.1(5)
C18 C17 C22 O2 -179.8(3)
P1 C17 C22 O2 2.1(4)
C18 C17 C22 C21 -0.4(4)
P1 C17 C22 C21 -178.5(2)
C29 C24 C25 C26 1.2(4)
P1 C24 C25 C26 -179.2(2)
C29 C24 C25 S1 -176.4(2)
P1 C24 C25 S1 3.2(4)
C24 C25 C26 C27 -1.2(4)
S1 C25 C26 C27 176.6(2)
C25 C26 C27 C28 0.0(5)
C26 C27 C28 C29 1.1(5)
C26 C27 C28 C30 -178.9(3)
C25 C24 C29 C28 -0.1(4)
P1 C24 C29 C28 -179.7(2)
C27 C28 C29 C24 -1.1(5)
C30 C28 C29 C24 179.0(3)
C4 C5 N1 C1 -0.6(5)
C4 C5 N1 Pd1 179.2(2)
C2 C1 N1 C5 -0.3(4)
C2 C1 N1 Pd1 179.9(2)
C14 C15 O1 C16 1.2(4)
C10 C15 O1 C16 179.6(3)
C21 C22 O2 C23 19.0(4)
C17 C22 O2 C23 -161.6(3)
C11 C10 P1 C17 -15.5(3)
C15 C10 P1 C17 177.0(2)
C11 C10 P1 C24 -127.0(2)
C15 C10 P1 C24 65.5(3)
C11 C10 P1 Pd1 110.0(2)
C15 C10 P1 Pd1 -57.5(3)
C18 C17 P1 C10 119.3(2)
C22 C17 P1 C10 -62.6(3)
C18 C17 P1 C24 -127.9(2)
C22 C17 P1 C24 50.2(3)
C18 C17 P1 Pd1 -6.4(3)
C22 C17 P1 Pd1 171.6(2)
C29 C24 P1 C10 12.1(3)
C25 C24 P1 C10 -167.5(2)
C29 C24 P1 C17 -99.2(3)
C25 C24 P1 C17 81.2(3)
C29 C24 P1 Pd1 137.3(2)
C25 C24 P1 Pd1 -42.3(3)
Si1 C6 Pd1 N1 70.34(16)
Si1 C6 Pd1 P1 -109.38(15)
C5 N1 Pd1 C6 37.1(3)
C1 N1 Pd1 C6 -143.1(2)
C5 N1 Pd1 O3 -139.2(3)
C1 N1 Pd1 O3 40.6(2)
S1 O3 Pd1 N1 -146.93(15)
S1 O3 Pd1 P1 32.65(13)
C10 P1 Pd1 C6 -31.68(14)
C17 P1 Pd1 C6 89.00(13)
C24 P1 Pd1 C6 -152.68(13)
C10 P1 Pd1 O3 144.72(12)
C17 P1 Pd1 O3 -94.60(12)
C24 P1 Pd1 O3 23.72(12)
Pd1 O3 S1 O4 173.80(13)
Pd1 O3 S1 O5 43.58(17)
Pd1 O3 S1 C25 -72.19(16)
C26 C25 S1 O4 -3.2(3)
C24 C25 S1 O4 174.4(2)
C26 C25 S1 O5 121.4(2)
C24 C25 S1 O5 -61.0(3)
C26 C25 S1 O3 -120.4(2)
C24 C25 S1 O3 57.3(3)
Pd1 C6 Si1 C7 -18.3(2)
Pd1 C6 Si1 C8 -139.74(17)
Pd1 C6 Si1 C9 103.71(19)
